data_2104814
loop_
_publ_author_name
'Frey, Joseph'
'Khan, Saeed I.'
'Knobler, Carolyn B.'
'Lightner, David A.'
'Maverick, Emily F.'
'Phillips, Daniel J.'
'Rappoport, Zvi'
'Trueblood, Kenneth N.'

_publ_section_title
;
 Thermal motion of <i>tert</i>-butyl groups III. <i>tert</i>-Butyl
 substituents in aromatic hydrocarbons, the view from the bottom of the
 well
;
_journal_issue 6
_journal_name_full 'Acta Crystallographica Section B'
_journal_page_first 622
_journal_page_last 638
_journal_paper_doi 10.1107/S0108768110040024
_journal_volume 66
_journal_year 2010
_chemical_formula_moiety 'C36 H58'
_chemical_formula_sum 'C36 H58'
_chemical_formula_weight 490.82
_chemical_name_systematic
;
 2,5-bis(3,5-di-tert-butylphenyl)-2,5-dimethylhexane
;
_space_group_IT_number 2
_symmetry_cell_setting triclinic
_symmetry_space_group_name_Hall '-P 1'
_symmetry_space_group_name_H-M 'P -1'
_atom_sites_solution_hydrogens geom
_atom_sites_solution_primary direct
_atom_sites_solution_secondary difmap
_audit_creation_method SHELXL-97
_cell_angle_alpha 77.626(3)
_cell_angle_beta 60.758(3)
_cell_angle_gamma 76.286(3)
_cell_formula_units_Z 1
_cell_length_a 9.8680(7)
_cell_length_b 9.9061(7)
_cell_length_c 9.9285(7)
_cell_measurement_reflns_used 27
_cell_measurement_temperature 128(2)
_cell_measurement_theta_max 9.3
_cell_measurement_theta_min 4.2
_cell_volume 817.15(10)
_computing_cell_refinement 'UCLA Crystallographic Package'
_computing_data_collection 'UCLA Crystallographic Package'
_computing_data_reduction 'UCLA Crystallographic Package'
_computing_molecular_graphics 'Bruker SHELXTL'
_computing_publication_material 'Bruker SHELXTL'
_computing_structure_refinement 'SHELXL-97 (Sheldrick, 1997)'
_computing_structure_solution 'SHELXS-97 (Sheldrick, 1990)'
_diffrn_ambient_temperature 128(2)
_diffrn_measured_fraction_theta_full 1.000
_diffrn_measured_fraction_theta_max 1.000
_diffrn_measurement_device_type 'modified Picker FACS1 diffractometer'
_diffrn_measurement_method \q/2\q
_diffrn_radiation_monochromator graphite
_diffrn_radiation_source 'fine-focus sealed tube'
_diffrn_radiation_type MoK\a
_diffrn_radiation_wavelength 0.71070
_diffrn_reflns_av_R_equivalents 0.0000
_diffrn_reflns_av_sigmaI/netI 0.1163
_diffrn_reflns_limit_h_max 13
_diffrn_reflns_limit_h_min 0
_diffrn_reflns_limit_k_max 13
_diffrn_reflns_limit_k_min -13
_diffrn_reflns_limit_l_max 13
_diffrn_reflns_limit_l_min -11
_diffrn_reflns_number 4751
_diffrn_reflns_theta_full 30.00
_diffrn_reflns_theta_max 30.00
_diffrn_reflns_theta_min 2.13
_diffrn_standards_decay_% 1.5
_diffrn_standards_interval_count 97
_diffrn_standards_number 3
_exptl_absorpt_coefficient_mu 0.055
_exptl_absorpt_correction_type none
_exptl_crystal_colour colourless
_exptl_crystal_density_diffrn 0.997
_exptl_crystal_density_method 'not measured'
_exptl_crystal_description 'cut plate'
_exptl_crystal_F_000 274
_exptl_crystal_size_max 0.45
_exptl_crystal_size_mid 0.4
_exptl_crystal_size_min 0.2
_refine_diff_density_max 0.394
_refine_diff_density_min -0.421
_refine_ls_extinction_method none
_refine_ls_goodness_of_fit_ref 1.056
_refine_ls_hydrogen_treatment constr
_refine_ls_matrix_type full
_refine_ls_number_parameters 171
_refine_ls_number_reflns 4751
_refine_ls_number_restraints 0
_refine_ls_restrained_S_all 1.056
_refine_ls_R_factor_all 0.2047
_refine_ls_R_factor_gt 0.0772
_refine_ls_shift/su_max 0.004
_refine_ls_shift/su_mean 0.001
_refine_ls_structure_factor_coef Fsqd
_refine_ls_weighting_details 'calc w=1/[\s^2^(Fo^2^)+(0.0000P)^2^+1.5116P] where P=(Fo^2^+2Fc^2^)/3'
_refine_ls_weighting_scheme calc
_refine_ls_wR_factor_gt 0.1452
_refine_ls_wR_factor_ref 0.2279
_reflns_number_gt 2086
_reflns_number_total 4751
_reflns_threshold_expression >2sigma(I)
_cod_data_source_file bk5096.cif
_cod_data_source_block IVa
_cod_database_code 2104814
_cod_database_fobs_code 2104814

loop_
_symmetry_equiv_pos_as_xyz
'x, y, z'
'-x, -y, -z'

loop_
_atom_site_type_symbol
_atom_site_label
_atom_site_fract_x
_atom_site_fract_y
_atom_site_fract_z
_atom_site_U_iso_or_equiv
_atom_site_adp_type
_atom_site_calc_flag
_atom_site_refinement_flags
_atom_site_occupancy
_atom_site_disorder_assembly
_atom_site_disorder_group
C C1 0.3502(3) 0.7202(2) 0.8850(3) 0.0178(5) Uani d . 1 . .
C C2 0.2005(3) 0.7226(3) 1.0140(3) 0.0197(5) Uani d . 1 . .
H H2 0.1920 0.7097 1.1153 0.024 Uiso calc R 1 . .
C C3 0.0641(3) 0.7432(3) 0.9983(3) 0.0187(5) Uani d . 1 . .
C C4 0.0799(3) 0.7642(3) 0.8474(3) 0.0206(5) Uani d . 1 . .
H H4 -0.0119 0.7798 0.8343 0.025 Uiso calc R 1 . .
C C5 0.2257(3) 0.7628(3) 0.7163(3) 0.0193(5) Uani d . 1 . .
C C6 0.3600(3) 0.7404(3) 0.7379(3) 0.0208(5) Uani d . 1 . .
H H6 0.4605 0.7389 0.6494 0.025 Uiso calc R 1 . .
C C11 0.4950(3) 0.7001(3) 0.9107(3) 0.0217(5) Uani d . 1 . .
C C12 0.4972(3) 0.5682(3) 1.0261(3) 0.0212(5) Uani d . 1 . .
H H12A 0.5899 0.5596 1.0432 0.025 Uiso calc R 1 . .
H H12B 0.4022 0.5812 1.1270 0.025 Uiso calc R 1 . .
C C13 0.4841(4) 0.8276(3) 0.9832(4) 0.0320(7) Uani d . 1 . .
H H13A 0.3870 0.8354 1.0816 0.048 Uiso calc R 1 . .
H H13B 0.4835 0.9126 0.9116 0.048 Uiso calc R 1 . .
H H13C 0.5748 0.8157 1.0026 0.048 Uiso calc R 1 . .
C C14 0.6502(3) 0.6896(3) 0.7594(3) 0.0290(6) Uani d . 1 . .
H H14A 0.7387 0.6717 0.7832 0.044 Uiso calc R 1 . .
H H14B 0.6539 0.7777 0.6910 0.044 Uiso calc R 1 . .
H H14C 0.6571 0.6129 0.7072 0.044 Uiso calc R 1 . .
C C31 -0.0992(3) 0.7456(3) 1.1368(3) 0.0239(5) Uani d . 1 . .
C C32 -0.1781(4) 0.6314(3) 1.1326(4) 0.0336(7) Uani d . 1 . .
H H32A -0.1821 0.6460 1.0337 0.050 Uiso calc R 1 . .
H H32B -0.2852 0.6358 1.2186 0.050 Uiso calc R 1 . .
H H32C -0.1175 0.5394 1.1428 0.050 Uiso calc R 1 . .
C C33 -0.0959(4) 0.7196(4) 1.2929(4) 0.0429(9) Uani d . 1 . .
H H33A -0.0323 0.6287 1.3006 0.064 Uiso calc R 1 . .
H H33B -0.2034 0.7198 1.3777 0.064 Uiso calc R 1 . .
H H33C -0.0501 0.7936 1.3002 0.064 Uiso calc R 1 . .
C C34 -0.1987(3) 0.8888(3) 1.1279(4) 0.0348(7) Uani d . 1 . .
H H34A -0.2028 0.9074 1.0289 0.052 Uiso calc R 1 . .
H H34B -0.1514 0.9617 1.1354 0.052 Uiso calc R 1 . .
H H34C -0.3055 0.8888 1.2139 0.052 Uiso calc R 1 . .
C C51 0.2438(3) 0.7838(3) 0.5511(3) 0.0264(6) Uani d . 1 . .
C C52 0.3164(4) 0.9184(4) 0.4640(4) 0.0403(8) Uani d . 1 . .
H H52A 0.4187 0.9094 0.4614 0.060 Uiso calc R 1 . .
H H52B 0.2462 0.9989 0.5178 0.060 Uiso calc R 1 . .
H H52C 0.3304 0.9321 0.3575 0.060 Uiso calc R 1 . .
C C53 0.0878(4) 0.7984(5) 0.5480(4) 0.0483(10) Uani d . 1 . .
H H53A 0.0419 0.7125 0.5993 0.073 Uiso calc R 1 . .
H H53C 0.1059 0.8143 0.4400 0.073 Uiso calc R 1 . .
H H53B 0.0154 0.8778 0.6026 0.073 Uiso calc R 1 . .
C C54 0.3538(4) 0.6588(4) 0.4650(4) 0.0416(8) Uani d . 1 . .
H H54A 0.3650 0.6725 0.3596 0.062 Uiso calc R 1 . .
H H54B 0.3097 0.5728 0.5209 0.062 Uiso calc R 1 . .
H H54C 0.4572 0.6513 0.4596 0.062 Uiso calc R 1 . .

loop_
_atom_site_aniso_label
_atom_site_aniso_U_11
_atom_site_aniso_U_22
_atom_site_aniso_U_33
_atom_site_aniso_U_12
_atom_site_aniso_U_13
_atom_site_aniso_U_23
C1 0.0193(11) 0.0145(11) 0.0225(12) -0.0013(9) -0.0127(10) -0.0012(9)
C2 0.0219(12) 0.0188(12) 0.0182(12) -0.0006(9) -0.0096(10) -0.0037(9)
C3 0.0193(11) 0.0181(12) 0.0197(12) -0.0011(9) -0.0097(10) -0.0039(9)
C4 0.0192(12) 0.0207(12) 0.0246(13) -0.0027(9) -0.0126(10) -0.0019(10)
C5 0.0219(12) 0.0189(12) 0.0186(11) -0.0047(9) -0.0107(10) 0.0000(9)
C6 0.0188(12) 0.0223(12) 0.0194(12) -0.0024(10) -0.0083(10) -0.0012(10)
C11 0.0230(13) 0.0195(12) 0.0272(13) -0.0036(10) -0.0164(11) 0.0007(10)
C12 0.0233(12) 0.0199(12) 0.0229(12) -0.0009(10) -0.0135(10) -0.0027(10)
C13 0.0366(16) 0.0258(15) 0.0460(18) -0.0080(12) -0.0282(15) -0.0015(13)
C14 0.0225(13) 0.0336(16) 0.0296(15) -0.0071(11) -0.0123(12) 0.0027(12)
C31 0.0205(12) 0.0228(13) 0.0243(13) -0.0006(10) -0.0077(10) -0.0044(10)
C32 0.0267(15) 0.0294(15) 0.0362(17) -0.0094(12) -0.0055(13) -0.0049(13)
C33 0.0294(16) 0.074(3) 0.0213(15) -0.0070(16) -0.0071(13) -0.0099(15)
C34 0.0233(14) 0.0301(15) 0.0405(18) -0.0012(12) -0.0061(13) -0.0088(13)
C51 0.0291(14) 0.0305(15) 0.0192(12) -0.0030(11) -0.0119(11) -0.0017(11)
C52 0.056(2) 0.0403(19) 0.0258(15) -0.0150(16) -0.0207(15) 0.0080(13)
C53 0.041(2) 0.083(3) 0.0285(17) -0.0111(19) -0.0243(16) 0.0010(17)
C54 0.052(2) 0.045(2) 0.0275(16) -0.0009(16) -0.0181(15) -0.0112(14)

loop_
_atom_type_symbol
_atom_type_description
_atom_type_scat_dispersion_real
_atom_type_scat_dispersion_imag
_atom_type_scat_source
C C 0.0033 0.0016 'International Tables Vol C Tables 4.2.6.8 and 6.1.1.4'
H H 0.0000 0.0000 'International Tables Vol C Tables 4.2.6.8 and 6.1.1.4'

loop_
_geom_angle_atom_site_label_1
_geom_angle_atom_site_label_2
_geom_angle_atom_site_label_3
_geom_angle_site_symmetry_1
_geom_angle_site_symmetry_3
_geom_angle
_geom_angle_publ_flag
C6 C1 C2 . . 118.0(2) ?
C6 C1 C11 . . 122.6(2) ?
C2 C1 C11 . . 119.4(2) ?
C3 C2 C1 . . 122.2(2) ?
C3 C2 H2 . . 118.9 ?
C1 C2 H2 . . 118.9 ?
C2 C3 C4 . . 117.7(2) ?
C2 C3 C31 . . 123.0(2) ?
C4 C3 C31 . . 119.3(2) ?
C5 C4 C3 . . 122.1(2) ?
C5 C4 H4 . . 118.9 ?
C3 C4 H4 . . 118.9 ?
C4 C5 C6 . . 118.2(2) ?
C4 C5 C51 . . 122.3(2) ?
C6 C5 C51 . . 119.5(2) ?
C1 C6 C5 . . 121.8(2) ?
C1 C6 H6 . . 119.1 ?
C5 C6 H6 . . 119.1 ?
C1 C11 C14 . . 113.0(2) ?
C1 C11 C13 . . 108.2(2) ?
C14 C11 C13 . . 107.7(2) ?
C1 C11 C12 . . 110.3(2) ?
C14 C11 C12 . . 109.5(2) ?
C13 C11 C12 . . 107.9(2) ?
C12 C12 C11 2_667 . 114.7(3) ?
C12 C12 H12A 2_667 . 108.6 ?
C11 C12 H12A . . 108.6 ?
C12 C12 H12B 2_667 . 108.6 ?
C11 C12 H12B . . 108.6 ?
H12A C12 H12B . . 107.6 ?
C11 C13 H13A . . 109.5 ?
C11 C13 H13B . . 109.5 ?
H13A C13 H13B . . 109.5 ?
C11 C13 H13C . . 109.5 ?
H13A C13 H13C . . 109.5 ?
H13B C13 H13C . . 109.5 ?
C11 C14 H14A . . 109.5 ?
C11 C14 H14B . . 109.5 ?
H14A C14 H14B . . 109.5 ?
C11 C14 H14C . . 109.5 ?
H14A C14 H14C . . 109.5 ?
H14B C14 H14C . . 109.5 ?
C3 C31 C33 . . 112.8(2) ?
C3 C31 C34 . . 109.4(2) ?
C33 C31 C34 . . 108.1(3) ?
C3 C31 C32 . . 109.4(2) ?
C33 C31 C32 . . 107.9(3) ?
C34 C31 C32 . . 109.2(2) ?
C31 C32 H32A . . 109.5 ?
C31 C32 H32B . . 109.5 ?
H32A C32 H32B . . 109.5 ?
C31 C32 H32C . . 109.5 ?
H32A C32 H32C . . 109.5 ?
H32B C32 H32C . . 109.5 ?
C31 C33 H33A . . 109.5 ?
C31 C33 H33B . . 109.5 ?
H33A C33 H33B . . 109.5 ?
C31 C33 H33C . . 109.5 ?
H33A C33 H33C . . 109.5 ?
H33B C33 H33C . . 109.5 ?
C31 C34 H34A . . 109.5 ?
C31 C34 H34B . . 109.5 ?
H34A C34 H34B . . 109.5 ?
C31 C34 H34C . . 109.5 ?
H34A C34 H34C . . 109.5 ?
H34B C34 H34C . . 109.5 ?
C53 C51 C5 . . 113.0(2) ?
C53 C51 C54 . . 108.1(3) ?
C5 C51 C54 . . 109.7(2) ?
C53 C51 C52 . . 108.3(3) ?
C5 C51 C52 . . 108.6(2) ?
C54 C51 C52 . . 109.0(3) ?
C51 C52 H52A . . 109.5 ?
C51 C52 H52B . . 109.5 ?
H52A C52 H52B . . 109.5 ?
C51 C52 H52C . . 109.5 ?
H52A C52 H52C . . 109.5 ?
H52B C52 H52C . . 109.5 ?
C51 C53 H53A . . 109.5 ?
C51 C53 H53C . . 109.5 ?
H53A C53 H53C . . 109.5 ?
C51 C53 H53B . . 109.5 ?
H53A C53 H53B . . 109.5 ?
H53C C53 H53B . . 109.5 ?
C51 C54 H54A . . 109.5 ?
C51 C54 H54B . . 109.5 ?
H54A C54 H54B . . 109.5 ?
C51 C54 H54C . . 109.5 ?
H54A C54 H54C . . 109.5 ?
H54B C54 H54C . . 109.5 ?

loop_
_geom_bond_atom_site_label_1
_geom_bond_atom_site_label_2
_geom_bond_site_symmetry_2
_geom_bond_distance
_geom_bond_publ_flag
C1 C6 . 1.389(3) ?
C1 C2 . 1.404(3) ?
C1 C11 . 1.532(3) ?
C2 C3 . 1.392(3) ?
C2 H2 . 0.9500 ?
C3 C4 . 1.402(3) ?
C3 C31 . 1.523(4) ?
C4 C5 . 1.390(4) ?
C4 H4 . 0.9500 ?
C5 C6 . 1.403(3) ?
C5 C51 . 1.533(4) ?
C6 H6 . 0.9500 ?
C11 C14 . 1.535(4) ?
C11 C13 . 1.541(4) ?
C11 C12 . 1.545(4) ?
C12 C12 2_667 1.528(5) ?
C12 H12A . 0.9900 ?
C12 H12B . 0.9900 ?
C13 H13A . 0.9800 ?
C13 H13B . 0.9800 ?
C13 H13C . 0.9800 ?
C14 H14A . 0.9800 ?
C14 H14B . 0.9800 ?
C14 H14C . 0.9800 ?
C31 C33 . 1.531(4) ?
C31 C34 . 1.534(4) ?
C31 C32 . 1.536(4) ?
C32 H32A . 0.9800 ?
C32 H32B . 0.9800 ?
C32 H32C . 0.9800 ?
C33 H33A . 0.9800 ?
C33 H33B . 0.9800 ?
C33 H33C . 0.9800 ?
C34 H34A . 0.9800 ?
C34 H34B . 0.9800 ?
C34 H34C . 0.9800 ?
C51 C53 . 1.527(4) ?
C51 C54 . 1.534(4) ?
C51 C52 . 1.547(4) ?
C52 H52A . 0.9800 ?
C52 H52B . 0.9800 ?
C52 H52C . 0.9800 ?
C53 H53A . 0.9800 ?
C53 H53C . 0.9800 ?
C53 H53B . 0.9800 ?
C54 H54A . 0.9800 ?
C54 H54B . 0.9800 ?
C54 H54C . 0.9800 ?

loop_
_geom_torsion_atom_site_label_1
_geom_torsion_atom_site_label_2
_geom_torsion_atom_site_label_3
_geom_torsion_atom_site_label_4
_geom_torsion_site_symmetry_1
_geom_torsion_site_symmetry_2
_geom_torsion_site_symmetry_3
_geom_torsion_site_symmetry_4
_geom_torsion
_geom_torsion_publ_flag
C6 C1 C2 C3 . . . . 0.5(4) ?
C11 C1 C2 C3 . . . . 178.7(2) ?
C1 C2 C3 C4 . . . . -1.0(4) ?
C1 C2 C3 C31 . . . . 179.8(2) ?
C2 C3 C4 C5 . . . . 0.9(4) ?
C31 C3 C4 C5 . . . . -179.8(2) ?
C3 C4 C5 C6 . . . . -0.3(4) ?
C3 C4 C5 C51 . . . . 179.2(2) ?
C2 C1 C6 C5 . . . . 0.1(4) ?
C11 C1 C6 C5 . . . . -178.1(2) ?
C4 C5 C6 C1 . . . . -0.2(4) ?
C51 C5 C6 C1 . . . . -179.7(2) ?
C6 C1 C11 C14 . . . . -5.8(3) ?
C2 C1 C11 C14 . . . . 176.0(2) ?
C6 C1 C11 C13 . . . . 113.4(3) ?
C2 C1 C11 C13 . . . . -64.8(3) ?
C6 C1 C11 C12 . . . . -128.8(3) ?
C2 C1 C11 C12 . . . . 53.0(3) ?
C1 C11 C12 C12 . . . 2_667 60.2(4) ?
C14 C11 C12 C12 . . . 2_667 -64.8(3) ?
C13 C11 C12 C12 . . . 2_667 178.2(3) ?
C2 C3 C31 C33 . . . . -1.4(4) ?
C4 C3 C31 C33 . . . . 179.4(3) ?
C2 C3 C31 C34 . . . . 119.0(3) ?
C4 C3 C31 C34 . . . . -60.2(3) ?
C2 C3 C31 C32 . . . . -121.5(3) ?
C4 C3 C31 C32 . . . . 59.3(3) ?
C4 C5 C51 C53 . . . . -2.9(4) ?
C6 C5 C51 C53 . . . . 176.6(3) ?
C4 C5 C51 C54 . . . . -123.6(3) ?
C6 C5 C51 C54 . . . . 55.9(3) ?
C4 C5 C51 C52 . . . . 117.4(3) ?
C6 C5 C51 C52 . . . . -63.1(3) ?
